data_7211258
loop_
_publ_author_name
'Sekiya, Ryo'
'Yamasaki, Yutaro'
'Katayama, Susumu'
'Shio, Hidemi'
'Haino, Takeharu'

_publ_section_title
;
 Head-to-tail polymeric columnar structure of calix[4]arene possessing
 catechol arms in the solid state
;
_journal_issue 42
_journal_name_full CrystEngComm
_journal_page_first 8404
_journal_paper_doi 10.1039/c3ce41660g
_journal_volume 15
_journal_year 2013
_chemical_formula_moiety 'C54 H58 N2 O10, 2(C4 H10 O2)'
_chemical_formula_sum 'C62 H78 N2 O14'
_chemical_formula_weight 1075.26
_chemical_name_systematic
;
 ?
;
_space_group_crystal_system monoclinic
_space_group_IT_number 15
_space_group_name_Hall '-C 2yc'
_space_group_name_H-M_alt 'C 1 2/c 1'
_symmetry_space_group_name_Hall '-C 2yc'
_symmetry_space_group_name_H-M 'C 1 2/c 1'
_audit_creation_date 2013-08-16T15:39:28-00:00
_audit_creation_method 'WinGX routine CIF_UPDATE'
_cell_angle_alpha 90
_cell_angle_beta 112.125(4)
_cell_angle_gamma 90
_cell_formula_units_Z 4
_cell_length_a 36.162(12)
_cell_length_b 9.347(3)
_cell_length_c 17.877(6)
_cell_measurement_reflns_used 1558
_cell_measurement_temperature 123(2)
_cell_measurement_theta_max 17.86
_cell_measurement_theta_min 2.26
_cell_volume 5598(3)
_computing_cell_refinement 'Bruker SAINT'
_computing_data_collection 'Bruker APEX2'
_computing_data_reduction 'SHELXS-2013 (Sheldrick, 2013)'
_computing_structure_refinement 'SHELXL-2013 (Sheldrick, 2013)'
_diffrn_ambient_temperature 123(2)
_diffrn_measured_fraction_theta_full 0.381
_diffrn_measured_fraction_theta_max 0.998
_diffrn_measurement_device_type 'Bluker APEX-II CCD'
_diffrn_measurement_method '\w scans'
_diffrn_radiation_monochromator graphite
_diffrn_radiation_probe x-ray
_diffrn_radiation_source 'sealed tube'
_diffrn_radiation_type MoK\a
_diffrn_radiation_wavelength 0.71073
_diffrn_reflns_av_R_equivalents 0.0318
_diffrn_reflns_limit_h_max 30
_diffrn_reflns_limit_h_min -30
_diffrn_reflns_limit_k_max 7
_diffrn_reflns_limit_k_min -8
_diffrn_reflns_limit_l_max 13
_diffrn_reflns_limit_l_min -15
_diffrn_reflns_number 5842
_diffrn_reflns_theta_full 25
_diffrn_reflns_theta_max 17.863
_diffrn_reflns_theta_min 2.262
_exptl_absorpt_coefficient_mu 0.09
_exptl_absorpt_correction_type none
_exptl_crystal_colour colorless
_exptl_crystal_density_diffrn 1.276
_exptl_crystal_description platelet
_exptl_crystal_F_000 2304
_exptl_crystal_size_max 0.12
_exptl_crystal_size_mid 0.04
_exptl_crystal_size_min 0.005
_refine_diff_density_max 0.211
_refine_diff_density_min -0.188
_refine_diff_density_rms 0.035
_refine_ls_extinction_method none
_refine_ls_goodness_of_fit_ref 1.055
_refine_ls_hydrogen_treatment constr
_refine_ls_matrix_type full
_refine_ls_number_parameters 344
_refine_ls_number_reflns 1881
_refine_ls_number_restraints 0
_refine_ls_restrained_S_all 1.055
_refine_ls_R_factor_all 0.059
_refine_ls_R_factor_gt 0.0438
_refine_ls_shift/su_max 0.001
_refine_ls_shift/su_mean 0.000
_refine_ls_structure_factor_coef Fsqd
_refine_ls_weighting_details
;
 w=1/[\s^2^(Fo^2^)+(0.0572P)^2^+12.6348P]
 where P=(Fo^2^+2Fc^2^)/3
;
_refine_ls_weighting_scheme calc
_refine_ls_wR_factor_gt 0.1086
_refine_ls_wR_factor_ref 0.1173
_reflns_number_gt 1507
_reflns_number_total 1881
_reflns_threshold_expression 'I > 2\s(I)'
_cod_data_source_file c3ce41660g.txt
_cod_data_source_block 1BuOH2
_cod_depositor_comments
;
The following automatic conversions were performed:

'_diffrn_radiation_probe' value 'X-ray' changed to 'x-ray' according
to /home/saulius/struct/CIF-dictionaries/cif_core.dic dictionary
named 'cif_core.dic' version 2.4.2 from 2011-04-26.

Automatic conversion script
Id: cif_fix_values 1891 2012-01-12 08:04:46Z andrius 
;
_cod_original_cell_volume 5597(3)
_cod_database_code 7211258

loop_
_space_group_symop_operation_xyz
'x, y, z'
'-x, y, -z+1/2'
'x+1/2, y+1/2, z'
'-x+1/2, y+1/2, -z+1/2'
'-x, -y, -z'
'x, -y, z-1/2'
'-x+1/2, -y+1/2, -z'
'x+1/2, -y+1/2, z-1/2'

loop_
_atom_site_label
_atom_site_type_symbol
_atom_site_fract_x
_atom_site_fract_y
_atom_site_fract_z
_atom_site_U_iso_or_equiv
_atom_site_adp_type
_atom_site_occupancy
_atom_site_calc_flag
_atom_site_disorder_assembly
_atom_site_disorder_group
C1 C 0.61638(16) 0.1106(5) 1.0112(3) 0.0259(12) Uani 1 d . .
C2 C 0.62430(14) 0.1567(5) 0.9453(3) 0.0295(13) Uani 1 d . .
H2 H 0.6485 0.1292 0.9399 0.035 Uiso 1 calc . .
C3 C 0.59737(16) 0.2424(5) 0.8874(3) 0.0253(12) Uani 1 d . .
C4 C 0.56307(16) 0.2841(5) 0.8980(3) 0.0273(12) Uani 1 d . .
C5 C 0.55297(14) 0.2328(5) 0.9606(3) 0.0268(12) Uani 1 d . .
C6 C 0.58029(18) 0.1456(5) 1.0174(3) 0.0286(12) Uani 1 d . .
H6A H 0.5743 0.1092 1.0611 0.034 Uiso 1 calc . .
C7 C 0.51187(14) 0.2565(5) 0.9625(3) 0.0317(13) Uani 1 d . .
H7A H 0.5061 0.3602 0.9602 0.038 Uiso 1 calc . .
H7B H 0.511 0.2181 1.0134 0.038 Uiso 1 calc . .
C8 C 0.48064(14) 0.1818(6) 0.8910(3) 0.0253(12) Uani 1 d . .
C9 C 0.48375(14) 0.0378(7) 0.8800(3) 0.0346(13) Uani 1 d . .
H9 H 0.5041 -0.0151 0.9201 0.042 Uiso 1 calc . .
C10 C 0.45829(18) -0.0326(6) 0.8126(4) 0.0435(14) Uani 1 d . .
H10 H 0.4601 -0.1333 0.8076 0.052 Uiso 1 calc . .
C11 C 0.43028(16) 0.0453(7) 0.7527(3) 0.0378(13) Uani 1 d . .
H11 H 0.4135 -0.0021 0.705 0.045 Uiso 1 calc . .
C12 C 0.57416(13) 0.1902(6) 0.7400(3) 0.0274(13) Uani 1 d . .
C13 C 0.45029(15) 0.2562(6) 0.8319(3) 0.0250(12) Uani 1 d . .
C14 C 0.60305(13) 0.2758(5) 0.8099(3) 0.0327(13) Uani 1 d . .
H14A H 0.6308 0.2529 0.8163 0.039 Uiso 1 calc . .
H14B H 0.5987 0.3793 0.7981 0.039 Uiso 1 calc . .
C15 C 0.67652(19) -0.0395(5) 1.0795(3) 0.0330(14) Uani 1 d . .
C16 C 0.69910(15) -0.1209(5) 1.1552(3) 0.0294(13) Uani 1 d . .
C17 C 0.73111(18) -0.2042(6) 1.1553(3) 0.0465(15) Uani 1 d . .
H17 H 0.7374 -0.2074 1.1083 0.056 Uiso 1 calc . .
C18 C 0.75393(17) -0.2823(6) 1.2226(4) 0.0605(17) Uani 1 d . .
H18 H 0.7754 -0.3392 1.2212 0.073 Uiso 1 calc . .
C19 C 0.74569(17) -0.2778(6) 1.2915(4) 0.0488(15) Uani 1 d . .
H19 H 0.7614 -0.3315 1.3377 0.059 Uiso 1 calc . .
C20 C 0.71468(17) -0.1957(6) 1.2936(3) 0.0362(14) Uani 1 d . .
C21 C 0.69168(15) -0.1164(5) 1.2260(4) 0.0288(13) Uani 1 d . .
C28 C 0.65098(17) 0.7618(6) 0.8477(3) 0.0658(17) Uani 1 d . .
H28A H 0.6357 0.7566 0.7887 0.079 Uiso 1 calc . .
H28B H 0.6316 0.7751 0.8741 0.079 Uiso 1 calc . .
C29 C 0.67221(16) 0.6220(6) 0.8753(3) 0.0629(17) Uani 1 d . .
H29A H 0.6522 0.5442 0.8605 0.075 Uiso 1 calc . .
H29B H 0.6902 0.6052 0.8459 0.075 Uiso 1 calc . .
C30 C 0.69595(16) 0.6140(6) 0.9630(3) 0.0568(16) Uani 1 d . .
H30A H 0.6792 0.6492 0.9921 0.068 Uiso 1 calc . .
H30B H 0.719 0.6798 0.9758 0.068 Uiso 1 calc . .
C31 C 0.71165(16) 0.4667(6) 0.9956(3) 0.0514(15) Uani 1 d . .
H31A H 0.728 0.4742 1.054 0.062 Uiso 1 calc . .
H31B H 0.6888 0.4026 0.9891 0.062 Uiso 1 calc . .
N1 N 0.64262(14) 0.0257(4) 1.0742(2) 0.0333(11) Uani 1 d . .
H1 H 0.6357 0.0138 1.116 0.04 Uiso 1 calc . .
O1 O 0.53570(9) 0.3706(3) 0.83907(18) 0.0377(8) Uani 1 d . .
O2 O 0.44520(9) 0.4010(4) 0.84104(17) 0.0427(8) Uani 1 d . .
O3 O 0.69032(9) -0.0341(3) 1.0246(2) 0.0422(10) Uani 1 d . .
O4 O 0.66128(10) -0.0337(4) 1.22966(17) 0.0399(9) Uani 1 d . .
H4 H 0.6661 -0.0112 1.2779 0.06 Uiso 1 calc . .
O5 O 0.70511(9) -0.1819(3) 1.3601(2) 0.0454(10) Uani 1 d . .
H5 H 0.7152 -0.2498 1.3921 0.068 Uiso 1 calc . .
O6 O 0.67593(11) 0.8817(4) 0.86383(18) 0.0525(10) Uani 1 d . .
H6 H 0.6802 0.9115 0.9107 0.079 Uiso 1 calc . .
O7 O 0.73510(10) 0.4059(4) 0.9554(2) 0.0576(10) Uani 1 d . .
H7 H 0.7564 0.4524 0.9671 0.086 Uiso 1 calc . .
C22A C 0.5297(3) 0.5155(8) 0.8623(5) 0.0377(8) Uani 0.664(5) d A 1
H22A H 0.5277 0.5134 0.916 0.045 Uiso 0.664(5) calc A 1
H22B H 0.5042 0.5535 0.823 0.045 Uiso 0.664(5) calc A 1
C23A C 0.5635(2) 0.6133(8) 0.8651(4) 0.0377(8) Uani 0.664(5) d A 1
H23A H 0.589 0.5778 0.9055 0.045 Uiso 0.664(5) calc A 1
H23B H 0.5659 0.6153 0.8117 0.045 Uiso 0.664(5) calc A 1
C24A C 0.5550(2) 0.7607(8) 0.8876(5) 0.0377(8) Uani 0.664(5) d A 1
H24A H 0.5331 0.8031 0.8421 0.057 Uiso 0.664(5) calc A 1
H24B H 0.5789 0.8202 0.9006 0.057 Uiso 0.664(5) calc A 1
H24C H 0.5475 0.7551 0.9347 0.057 Uiso 0.664(5) calc A 1
C22B C 0.5505(5) 0.5157(17) 0.8426(9) 0.0377(8) Uani 0.336(5) d A 2
H22C H 0.5371 0.5631 0.7897 0.045 Uiso 0.336(5) calc A 2
H22D H 0.5796 0.5137 0.8545 0.045 Uiso 0.336(5) calc A 2
C23B C 0.5429(4) 0.5958(16) 0.9052(9) 0.0377(8) Uani 0.336(5) d A 2
H23C H 0.5512 0.5362 0.9546 0.045 Uiso 0.336(5) calc A 2
H23D H 0.5137 0.6111 0.8874 0.045 Uiso 0.336(5) calc A 2
C24B C 0.5649(5) 0.7500(17) 0.9288(9) 0.0377(8) Uani 0.336(5) d A 2
H24D H 0.5895 0.7491 0.9178 0.057 Uiso 0.336(5) calc A 2
H24E H 0.5714 0.769 0.9862 0.057 Uiso 0.336(5) calc A 2
H24F H 0.5471 0.825 0.8965 0.057 Uiso 0.336(5) calc A 2
C25A C 0.4062(4) 0.3989(14) 0.8626(8) 0.0427(8) Uani 0.451(5) d B 3
H25A H 0.3853 0.3368 0.8248 0.051 Uiso 0.451(5) calc B 3
H25B H 0.4125 0.3646 0.9185 0.051 Uiso 0.451(5) calc B 3
C26A C 0.3930(3) 0.5528(13) 0.8538(6) 0.0427(8) Uani 0.451(5) d B 3
H26A H 0.3885 0.5852 0.7983 0.051 Uiso 0.451(5) calc B 3
H26B H 0.4147 0.612 0.8917 0.051 Uiso 0.451(5) calc B 3
C27A C 0.3551(3) 0.5767(14) 0.8702(7) 0.0427(8) Uani 0.451(5) d B 3
H27A H 0.335 0.5056 0.8405 0.064 Uiso 0.451(5) calc B 3
H27B H 0.3447 0.673 0.8524 0.064 Uiso 0.451(5) calc B 3
H27C H 0.3611 0.567 0.9282 0.064 Uiso 0.451(5) calc B 3
C25B C 0.4256(3) 0.4533(11) 0.8877(6) 0.0427(8) Uani 0.549(5) d B 4
H25C H 0.4321 0.5558 0.8992 0.051 Uiso 0.549(5) calc B 4
H25D H 0.4346 0.4013 0.9398 0.051 Uiso 0.549(5) calc B 4
C26B C 0.3823(3) 0.4367(12) 0.8466(5) 0.0427(8) Uani 0.549(5) d B 4
H26C H 0.3761 0.3354 0.8307 0.051 Uiso 0.549(5) calc B 4
H26D H 0.3731 0.4952 0.7967 0.051 Uiso 0.549(5) calc B 4
C27B C 0.3599(3) 0.4828(11) 0.9006(6) 0.0427(8) Uani 0.549(5) d B 4
H27D H 0.3664 0.417 0.9465 0.064 Uiso 0.549(5) calc B 4
H27E H 0.3311 0.4806 0.8692 0.064 Uiso 0.549(5) calc B 4
H27F H 0.3679 0.5801 0.9205 0.064 Uiso 0.549(5) calc B 4

loop_
_atom_site_aniso_label
_atom_site_aniso_U_11
_atom_site_aniso_U_22
_atom_site_aniso_U_33
_atom_site_aniso_U_23
_atom_site_aniso_U_13
_atom_site_aniso_U_12
C1 0.023(4) 0.030(3) 0.015(4) 0.010(3) -0.004(3) 0.003(3)
C2 0.030(4) 0.035(3) 0.020(3) 0.006(3) 0.005(3) -0.004(3)
C3 0.024(4) 0.033(3) 0.017(4) 0.001(3) 0.006(3) -0.007(3)
C4 0.034(4) 0.026(3) 0.014(4) 0.004(3) 0.000(3) -0.004(3)
C5 0.019(4) 0.035(3) 0.022(3) 0.004(3) 0.002(3) 0.003(3)
C6 0.029(4) 0.036(3) 0.018(3) 0.005(3) 0.006(3) -0.001(3)
C7 0.039(4) 0.037(3) 0.013(3) 0.005(3) 0.004(3) 0.005(3)
C8 0.025(4) 0.033(4) 0.023(4) 0.006(3) 0.015(3) 0.005(3)
C9 0.033(4) 0.039(5) 0.031(4) 0.013(3) 0.010(3) 0.002(3)
C10 0.049(4) 0.031(4) 0.045(4) 0.002(4) 0.011(3) -0.005(4)
C11 0.036(4) 0.034(4) 0.037(4) -0.009(4) 0.006(3) -0.004(3)
C12 0.026(3) 0.037(5) 0.023(4) 0.001(4) 0.013(3) -0.002(3)
C13 0.028(3) 0.031(4) 0.022(4) -0.001(4) 0.016(3) 0.003(3)
C14 0.030(3) 0.042(3) 0.026(3) 0.002(3) 0.010(3) -0.006(3)
C15 0.048(5) 0.035(3) 0.012(4) -0.004(3) 0.007(4) -0.009(3)
C16 0.033(4) 0.037(4) 0.022(5) -0.004(3) 0.016(4) 0.005(3)
C17 0.061(4) 0.055(4) 0.030(4) -0.001(4) 0.024(4) 0.006(4)
C18 0.070(4) 0.072(5) 0.048(4) 0.019(4) 0.031(4) 0.038(4)
C19 0.046(4) 0.061(4) 0.040(5) 0.023(3) 0.016(3) 0.029(4)
C20 0.041(4) 0.047(4) 0.022(4) 0.011(3) 0.014(4) 0.004(3)
C21 0.023(3) 0.030(3) 0.034(5) -0.001(3) 0.011(4) 0.005(3)
C28 0.072(4) 0.051(4) 0.065(4) 0.005(4) 0.015(3) -0.009(4)
C29 0.054(4) 0.060(5) 0.062(5) 0.003(4) 0.007(3) -0.014(4)
C30 0.060(4) 0.061(5) 0.053(4) 0.001(3) 0.024(3) 0.000(3)
C31 0.065(4) 0.050(4) 0.047(4) -0.005(3) 0.029(3) 0.005(3)
N1 0.027(3) 0.047(3) 0.029(3) 0.005(3) 0.015(3) 0.006(3)
O1 0.0465(18) 0.0394(16) 0.0272(17) 0.0031(16) 0.0138(15) 0.0035(15)
O2 0.046(2) 0.043(2) 0.0335(18) -0.0078(15) 0.0088(14) 0.0185(16)
O3 0.051(2) 0.056(2) 0.021(2) 0.0033(18) 0.014(2) 0.0110(18)
O4 0.045(2) 0.054(2) 0.024(2) 0.0075(19) 0.0170(18) 0.013(2)
O5 0.051(2) 0.056(3) 0.033(2) 0.0210(19) 0.019(2) 0.0185(18)
O6 0.078(3) 0.051(3) 0.032(2) -0.0096(19) 0.025(2) -0.021(2)
O7 0.062(3) 0.060(3) 0.054(2) -0.020(2) 0.025(2) -0.009(2)
C22A 0.0465(18) 0.0394(16) 0.0272(17) 0.0031(16) 0.0138(15) 0.0035(15)
C23A 0.0465(18) 0.0394(16) 0.0272(17) 0.0031(16) 0.0138(15) 0.0035(15)
C24A 0.0465(18) 0.0394(16) 0.0272(17) 0.0031(16) 0.0138(15) 0.0035(15)
C22B 0.0465(18) 0.0394(16) 0.0272(17) 0.0031(16) 0.0138(15) 0.0035(15)
C23B 0.0465(18) 0.0394(16) 0.0272(17) 0.0031(16) 0.0138(15) 0.0035(15)
C24B 0.0465(18) 0.0394(16) 0.0272(17) 0.0031(16) 0.0138(15) 0.0035(15)
C25A 0.046(2) 0.043(2) 0.0335(18) -0.0078(15) 0.0088(14) 0.0185(16)
C26A 0.046(2) 0.043(2) 0.0335(18) -0.0078(15) 0.0088(14) 0.0185(16)
C27A 0.046(2) 0.043(2) 0.0335(18) -0.0078(15) 0.0088(14) 0.0185(16)
C25B 0.046(2) 0.043(2) 0.0335(18) -0.0078(15) 0.0088(14) 0.0185(16)
C26B 0.046(2) 0.043(2) 0.0335(18) -0.0078(15) 0.0088(14) 0.0185(16)
C27B 0.046(2) 0.043(2) 0.0335(18) -0.0078(15) 0.0088(14) 0.0185(16)

loop_
_atom_type_symbol
_atom_type_description
_atom_type_scat_dispersion_real
_atom_type_scat_dispersion_imag
_atom_type_scat_source
C C 0.0033 0.0016 'International Tables Vol C Tables 4.2.6.8 and 6.1.1.4'
H H 0 0 'International Tables Vol C Tables 4.2.6.8 and 6.1.1.4'
N N 0.0061 0.0033 'International Tables Vol C Tables 4.2.6.8 and 6.1.1.4'
O O 0.0106 0.006 'International Tables Vol C Tables 4.2.6.8 and 6.1.1.4'

loop_
_geom_angle_atom_site_label_1
_geom_angle_atom_site_label_2
_geom_angle_atom_site_label_3
_geom_angle
_geom_angle_site_symmetry_1
_geom_angle_site_symmetry_3
C2 C1 C6 119.8(4) . .
C2 C1 N1 124.2(5) . .
C6 C1 N1 116.0(5) . .
C3 C2 C1 120.4(4) . .
C2 C3 C4 118.6(4) . .
C2 C3 C14 120.5(5) . .
C4 C3 C14 120.5(5) . .
C3 C4 C5 122.4(4) . .
C3 C4 O1 118.5(5) . .
C5 C4 O1 118.7(5) . .
C6 C5 C4 117.6(4) . .
C6 C5 C7 120.3(5) . .
C4 C5 C7 121.7(5) . .
C5 C6 C1 120.8(4) . .
C5 C7 C8 109.8(4) . .
C9 C8 C13 117.8(4) . .
C9 C8 C7 119.8(5) . .
C13 C8 C7 122.2(5) . .
C8 C9 C10 122.0(5) . .
C11 C10 C9 118.9(5) . .
C10 C11 C12 121.7(5) . 2_656
C11 C12 C13 117.8(4) 2_656 2_656
C11 C12 C14 120.6(5) 2_656 .
C13 C12 C14 121.6(5) 2_656 .
O2 C13 C8 120.1(5) . .
O2 C13 C12 118.3(5) . 2_656
C8 C13 C12 121.5(4) . 2_656
C3 C14 C12 110.9(4) . .
O3 C15 N1 123.2(5) . .
O3 C15 C16 118.9(6) . .
N1 C15 C16 117.9(5) . .
C21 C16 C17 117.4(5) . .
C21 C16 C15 125.5(5) . .
C17 C16 C15 117.1(6) . .
C18 C17 C16 121.3(5) . .
C19 C18 C17 120.3(5) . .
C20 C19 C18 119.8(5) . .
O5 C20 C19 123.7(5) . .
O5 C20 C21 116.2(5) . .
C19 C20 C21 120.1(5) . .
O4 C21 C16 119.7(5) . .
O4 C21 C20 119.2(5) . .
C16 C21 C20 121.1(5) . .
O6 C28 C29 114.8(4) . .
C30 C29 C28 114.4(5) . .
C29 C30 C31 115.9(5) . .
O7 C31 C30 112.2(4) . .
C15 N1 C1 129.4(4) . .
C4 O1 C22B 111.2(7) . .
C4 O1 C22A 117.5(4) . .
C25B O2 C13 122.8(5) . .
C13 O2 C25A 100.7(5) . .
O1 C22A C23A 111.4(6) . .
C24A C23A C22A 108.6(6) . .
O1 C22B C23B 109.9(13) . .
C22B C23B C24B 116.1(13) . .
C26A C25A O2 103.6(9) . .
C25A C26A C27A 113.1(11) . .
O2 C25B C26B 110.9(8) . .
C25B C26B C27B 111.8(8) . .

loop_
_geom_bond_atom_site_label_1
_geom_bond_atom_site_label_2
_geom_bond_distance
_geom_bond_site_symmetry_2
C1 C2 1.381(6) .
C1 C6 1.389(6) .
C1 N1 1.412(6) .
C2 C3 1.379(6) .
C3 C4 1.380(6) .
C3 C14 1.507(6) .
C4 C5 1.387(6) .
C4 O1 1.399(5) .
C5 C6 1.384(6) .
C5 C7 1.515(6) .
C7 C8 1.519(6) .
C8 C9 1.371(6) .
C8 C13 1.390(6) .
C9 C10 1.377(6) .
C10 C11 1.373(6) .
C11 C12 1.375(6) 2_656
C12 C11 1.376(6) 2_656
C12 C13 1.399(6) 2_656
C12 C14 1.521(6) .
C13 O2 1.384(5) .
C13 C12 1.399(6) 2_656
C15 O3 1.259(5) .
C15 N1 1.340(6) .
C15 C16 1.498(6) .
C16 C21 1.390(6) .
C16 C17 1.394(6) .
C17 C18 1.384(7) .
C18 C19 1.373(6) .
C19 C20 1.371(7) .
C20 O5 1.364(5) .
C20 C21 1.395(6) .
C21 O4 1.365(5) .
C28 O6 1.399(6) .
C28 C29 1.502(7) .
C29 C30 1.479(7) .
C30 C31 1.519(7) .
C31 O7 1.420(5) .
O1 C22B 1.450(16) .
O1 C22A 1.456(8) .
O2 C25B 1.372(8) .
O2 C25A 1.597(13) .
C22A C23A 1.513(12) .
C23A C24A 1.499(10) .
C22B C23B 1.46(2) .
C23B C24B 1.62(2) .
C25A C26A 1.505(17) .
C26A C27A 1.525(13) .
C25B C26B 1.464(14) .
C26B C27B 1.539(11) .
